data_4000766
loop_
_publ_author_name
'Wang, Shuao'
'Alekseev, Evgeny V.'
'Diwu, Juan'
'Miller, Hannah M.'
'Oliver, Allen G.'
'Liu, Guokui'
'Depmeier, Wulf'
'Albrecht-Schmitt, Thomas E.'

_publ_section_title
;
 Functionalization of Borate Networks by the Incorporation of Fluoride:
 Syntheses, Crystal Structures, and Nonlinear Optical Properties of Novel
 Actinide Fluoroborates
;
_journal_issue 11
_journal_name_full 'Chemistry of Materials'
_journal_page_first 2931
_journal_paper_doi 10.1021/cm2004984
_journal_volume 23
_journal_year 2011
_chemical_formula_moiety Rb[(UO2)B5O8(OH)F]
_chemical_formula_sum 'B5 F O11 Rb U'
_chemical_formula_weight 572.55
_chemical_melting_point ?
_chemical_name_common 'Rubidium Uranyl Fluoroborate'
_chemical_name_systematic
; 
 ? 
;
_space_group_IT_number 9
_symmetry_cell_setting monoclinic
_symmetry_space_group_name_Hall 'C -2yc'
_symmetry_space_group_name_H-M 'C 1 c 1'
_atom_sites_solution_hydrogens none
_atom_sites_solution_primary direct
_atom_sites_solution_secondary difmap
_audit_creation_method SHELXL-97
_cell_angle_alpha 90.00
_cell_angle_beta 95.462(2)
_cell_angle_gamma 90.00
_cell_formula_units_Z 4
_cell_length_a 11.1442(16)
_cell_length_b 6.4828(9)
_cell_length_c 13.874(2)
_cell_measurement_reflns_used 2104
_cell_measurement_temperature 100(2)
_cell_measurement_theta_max 27.52
_cell_measurement_theta_min 2.95
_cell_volume 997.8(2)
_computing_cell_refinement 'smart saint'
_computing_data_collection smart
_computing_data_reduction SAINT
_computing_molecular_graphics 'SHELXP-97 (Sheldrick, 1997)'
_computing_publication_material 'SHELXCIF-97 (Sheldrick, 2000)'
_computing_structure_refinement 'SHELXL-97 (Sheldrick, 1997)'
_computing_structure_solution 'SHELXS-97 (Sheldrick, 1990)'
_diffrn_ambient_temperature 100(2)
_diffrn_detector_area_resol_mean 0
_diffrn_measured_fraction_theta_full 0.992
_diffrn_measured_fraction_theta_max 0.992
_diffrn_measurement_device_type 'BRUKER apex II'
_diffrn_measurement_method '0.5 wide w/ exposures'
_diffrn_radiation_monochromator 'Quazar optics'
_diffrn_radiation_source 'Imus microfocused'
_diffrn_radiation_type MoK\a
_diffrn_radiation_wavelength 0.71073
_diffrn_reflns_av_R_equivalents 0.0193
_diffrn_reflns_av_sigmaI/netI 0.0227
_diffrn_reflns_limit_h_max 14
_diffrn_reflns_limit_h_min -13
_diffrn_reflns_limit_k_max 8
_diffrn_reflns_limit_k_min -8
_diffrn_reflns_limit_l_max 17
_diffrn_reflns_limit_l_min -18
_diffrn_reflns_number 5496
_diffrn_reflns_theta_full 27.52
_diffrn_reflns_theta_max 27.52
_diffrn_reflns_theta_min 2.95
_exptl_absorpt_coefficient_mu 21.183
_exptl_absorpt_correction_T_max 0.776
_exptl_absorpt_correction_T_min 0.376
_exptl_absorpt_correction_type numerical
_exptl_absorpt_process_details SHELTXPREP
_exptl_crystal_colour Yellow-green
_exptl_crystal_density_diffrn 3.811
_exptl_crystal_density_meas ?
_exptl_crystal_density_method 'not measured'
_exptl_crystal_description Tablet
_exptl_crystal_F_000 1004
_exptl_crystal_size_max 0.048
_exptl_crystal_size_mid 0.044
_exptl_crystal_size_min 0.012
_refine_diff_density_max 0.738
_refine_diff_density_min -1.029
_refine_diff_density_rms 0.111
_refine_ls_abs_structure_details 'Flack H D (1983), Acta Cryst. A39, 876-881'
_refine_ls_abs_structure_Flack 0.498(6)
_refine_ls_extinction_coef 0.00006(5)
_refine_ls_extinction_expression Fc^*^=kFc[1+0.001xFc^2^\l^3^/sin(2\q)]^-1/4^
_refine_ls_extinction_method SHELXL
_refine_ls_goodness_of_fit_ref 0.952
_refine_ls_hydrogen_treatment none
_refine_ls_matrix_type full
_refine_ls_number_parameters 174
_refine_ls_number_reflns 2104
_refine_ls_number_restraints 8
_refine_ls_restrained_S_all 0.951
_refine_ls_R_factor_all 0.0142
_refine_ls_R_factor_gt 0.0136
_refine_ls_shift/su_max 0.000
_refine_ls_shift/su_mean 0.000
_refine_ls_structure_factor_coef Fsqd
_refine_ls_weighting_details 'calc w=1/[\s^2^(Fo^2^)+(0.0217P)^2^+0.0000P] where P=(Fo^2^+2Fc^2^)/3'
_refine_ls_weighting_scheme calc
_refine_ls_wR_factor_gt 0.0325
_refine_ls_wR_factor_ref 0.0328
_reflns_number_gt 2059
_reflns_number_total 2104
_reflns_threshold_expression >2sigma(I)
_cod_data_source_file cm2004984_si_001.cif
_cod_data_source_block RbUBOF-1
_cod_depositor_comments
;
The following automatic conversions were performed:

'_chemical_melting_point' value 'N/A' was changed to '?' - the value
is undefined or not given.

'_symmetry_cell_setting' value
'Monoclinic' changed to 'monoclinic' according to
/home/saulius/struct/CIF-dictionaries/cif_core.dic dictionary named
'cif_core.dic' version 2.4.1 from 2010-06-29.

Automatic conversion script
Id: cif_fix_values 1715 2011-07-08 13:25:40Z adriana 

The following automatic conversions were performed:

'_exptl_crystal_density_meas' value 'N/A' was changed to '?' - the
value is perceived as not measured.

Automatic conversion script
Id: cif_fix_values 3008 2015-01-20 13:52:24Z robertas 
;
_cod_original_sg_symbol_H-M Cc
_cod_database_code 4000766

loop_
_symmetry_equiv_pos_as_xyz
'x, y, z'
'x, -y, z+1/2'
'x+1/2, y+1/2, z'
'x+1/2, -y+1/2, z+1/2'

loop_
_atom_site_label
_atom_site_type_symbol
_atom_site_fract_x
_atom_site_fract_y
_atom_site_fract_z
_atom_site_U_iso_or_equiv
_atom_site_adp_type
_atom_site_occupancy
_atom_site_symmetry_multiplicity
_atom_site_calc_flag
_atom_site_refinement_flags
U1 U -0.0190 0.867408(18) 1.1672 0.00547(5) Uani 1 1 d .
Rb1 Rb 0.20918(5) 0.12761(6) 0.94981(3) 0.01596(10) Uani 1 1 d .
B1 B 0.2297(5) -0.2036(8) 0.7001(4) 0.0086(10) Uani 1 1 d .
B2 B -0.1830(5) 1.3616(7) 1.1701(4) 0.0076(10) Uani 1 1 d .
B3 B 0.0277(5) 0.3340(7) 1.1268(4) 0.0077(10) Uani 1 1 d U
B4 B -0.3099(5) 1.0600(8) 1.2184(4) 0.0073(9) Uani 1 1 d .
B5 B 0.2122(6) -0.3466(8) 0.8605(4) 0.0147(11) Uani 1 1 d .
O1 O 0.2284(3) -0.1786(5) 0.8041(2) 0.0101(6) Uani 1 1 d .
O2 O -0.0857(3) 1.2436(5) 1.1533(2) 0.0074(6) Uani 1 1 d .
O3 O 0.0635(3) 0.5209(5) 1.1788(2) 0.0085(6) Uani 1 1 d .
O4 O 0.1129(3) 1.1604(4) 1.1476(2) 0.0073(6) Uani 1 1 d .
O5 O 0.2036(4) -0.3092(6) 0.9584(3) 0.0246(9) Uani 1 1 d .
O6 O -0.2311(3) 0.9125(5) 1.1747(2) 0.0066(6) Uani 1 1 d .
O7 O -0.1748(3) 0.5702(5) 1.1635(2) 0.0075(6) Uani 1 1 d .
O8 O 0.2018(3) -0.5418(5) 0.8237(2) 0.0111(7) Uani 1 1 d .
O9 O -0.0036(6) 0.8882(6) 1.2949(4) 0.0092(10) Uani 1 1 d .
O10 O -0.0386(6) 0.8502(5) 1.0399(4) 0.0077(10) Uani 1 1 d .
O11 O -0.2899(3) 0.2768(5) 1.1914(2) 0.0075(6) Uani 1 1 d .
F1 F 0.0196(3) 0.3759(4) 1.0256(2) 0.0120(6) Uani 1 1 d .

loop_
_atom_site_aniso_label
_atom_site_aniso_U_11
_atom_site_aniso_U_22
_atom_site_aniso_U_33
_atom_site_aniso_U_23
_atom_site_aniso_U_13
_atom_site_aniso_U_12
U1 0.00385(7) 0.00377(7) 0.00881(7) 0.00017(15) 0.00072(4) 0.00025(14)
Rb1 0.0280(3) 0.0101(2) 0.0098(2) 0.0003(2) 0.00206(19) 0.0024(2)
B1 0.005(2) 0.007(2) 0.014(3) -0.003(2) 0.0020(19) -0.0017(18)
B2 0.004(2) 0.008(2) 0.010(2) 0.0003(18) 0.0001(19) 0.0000(18)
B3 0.012(2) 0.0023(19) 0.008(2) 0.0004(18) -0.0025(19) 0.0035(17)
B4 0.005(2) 0.008(2) 0.010(3) 0.000(2) 0.005(2) 0.0008(19)
B5 0.018(3) 0.015(3) 0.011(3) 0.004(2) 0.000(2) 0.000(2)
O1 0.0112(17) 0.0098(14) 0.0093(17) 0.0015(12) 0.0007(13) -0.0013(12)
O2 0.0034(16) 0.0047(15) 0.0137(17) 0.0035(13) -0.0016(13) 0.0003(12)
O3 0.0032(15) 0.0051(14) 0.0174(17) -0.0022(13) 0.0026(12) -0.0024(12)
O4 0.0038(15) 0.0026(13) 0.0151(17) -0.0006(12) -0.0012(12) 0.0009(11)
O5 0.053(3) 0.0092(16) 0.0117(19) 0.0019(15) 0.0059(19) -0.0043(18)
O6 0.0018(15) 0.0047(13) 0.0134(16) -0.0008(12) 0.0005(11) 0.0009(12)
O7 0.0028(16) 0.0045(14) 0.0152(18) 0.0009(12) 0.0005(14) -0.0001(12)
O8 0.0147(17) 0.0069(15) 0.0116(17) 0.0008(13) 0.0002(13) 0.0019(13)
O9 0.011(3) 0.0067(17) 0.010(2) 0.0016(15) 0.0043(18) 0.0022(15)
O10 0.007(2) 0.0044(17) 0.011(2) 0.0028(13) -0.0018(18) -0.0007(14)
O11 0.0042(15) 0.0069(15) 0.0117(16) -0.0004(13) 0.0026(13) -0.0017(12)
F1 0.0153(15) 0.0104(13) 0.0104(14) 0.0027(10) 0.0012(11) 0.0021(10)

loop_
_atom_type_symbol
_atom_type_description
_atom_type_scat_dispersion_real
_atom_type_scat_dispersion_imag
_atom_type_scat_source
B B 0.0013 0.0007 'International Tables Vol C Tables 4.2.6.8 and 6.1.1.4'
O O 0.0106 0.0060 'International Tables Vol C Tables 4.2.6.8 and 6.1.1.4'
Rb Rb -0.9393 2.9676 'International Tables Vol C Tables 4.2.6.8 and 6.1.1.4'
U U -9.6767 9.6646 'International Tables Vol C Tables 4.2.6.8 and 6.1.1.4'
F F 0.0171 0.0103 'International Tables Vol C Tables 4.2.6.8 and 6.1.1.4'

loop_
_geom_angle_atom_site_label_1
_geom_angle_atom_site_label_2
_geom_angle_atom_site_label_3
_geom_angle
_geom_angle_site_symmetry_1
_geom_angle_site_symmetry_3
O9 U1 O10 178.3(4) . .
O9 U1 O6 87.1(2) . .
O10 U1 O6 91.3(2) . .
O9 U1 O3 90.24(16) . .
O10 U1 O3 91.04(15) . .
O6 U1 O3 118.65(11) . .
O9 U1 O4 92.91(19) . .
O10 U1 O4 87.47(17) . .
O6 U1 O4 121.25(10) . .
O3 U1 O4 120.10(11) . .
O9 U1 O2 90.14(15) . .
O10 U1 O2 88.69(15) . .
O6 U1 O2 66.71(10) . .
O3 U1 O2 174.64(11) . .
O4 U1 O2 54.54(10) . .
O9 U1 O7 94.42(19) . .
O10 U1 O7 85.08(17) . .
O6 U1 O7 55.18(10) . .
O3 U1 O7 64.00(11) . .
O4 U1 O7 171.61(11) . .
O2 U1 O7 121.29(10) . .
O9 U1 O11 83.6(2) . 3
O10 U1 O11 98.1(2) . 3
O6 U1 O11 168.46(11) . 3
O3 U1 O11 54.80(10) . 3
O4 U1 O11 66.19(10) . 3
O2 U1 O11 119.95(10) . 3
O7 U1 O11 118.73(10) . 3
O9 U1 B1 83.1(2) . 4_455
O10 U1 B1 95.7(2) . 4_455
O6 U1 B1 28.01(12) . 4_455
O3 U1 B1 90.86(13) . 4_455
O4 U1 B1 148.87(12) . 4_455
O2 U1 B1 94.49(12) . 4_455
O7 U1 B1 29.13(12) . 4_455
O11 U1 B1 142.96(12) 3 4_455
O9 U1 B4 79.7(2) . 3_545
O10 U1 B4 102.0(2) . 3_545
O6 U1 B4 142.48(12) . 3_545
O3 U1 B4 28.00(13) . 3_545
O4 U1 B4 94.54(13) . 3_545
O2 U1 B4 147.15(13) . 3_545
O7 U1 B4 90.80(13) . 3_545
O11 U1 B4 28.41(11) 3 3_545
B1 U1 B4 114.86(13) 4_455 3_545
O9 U1 Rb1 135.7(2) . 3_455
O10 U1 Rb1 43.23(19) . 3_455
O6 U1 Rb1 56.53(8) . 3_455
O3 U1 Rb1 87.11(8) . 3_455
O4 U1 Rb1 126.10(8) . 3_455
O2 U1 Rb1 96.33(7) . 3_455
O7 U1 Rb1 45.57(8) . 3_455
O11 U1 Rb1 128.06(7) 3 3_455
B1 U1 Rb1 52.75(10) 4_455 3_455
B4 U1 Rb1 112.81(11) 3_545 3_455
O9 U1 Rb1 129.95(19) . 1_565
O10 U1 Rb1 50.96(18) . 1_565
O6 U1 Rb1 127.74(7) . 1_565
O3 U1 Rb1 99.12(8) . 1_565
O4 U1 Rb1 40.48(8) . 1_565
O2 U1 Rb1 76.59(7) . 1_565
O7 U1 Rb1 133.82(8) . 1_565
O11 U1 Rb1 63.78(7) 3 1_565
B1 U1 Rb1 144.95(10) 4_455 1_565
B4 U1 Rb1 86.20(10) 3_545 1_565
Rb1 U1 Rb1 94.037(13) 3_455 1_565
O8 Rb1 O5 143.31(10) 1_565 .
O8 Rb1 O1 95.19(10) 1_565 .
O5 Rb1 O1 48.63(10) . .
O8 Rb1 F1 79.75(9) 1_565 .
O5 Rb1 F1 120.94(10) . .
O1 Rb1 F1 137.82(9) . .
O8 Rb1 O4 121.62(9) 1_565 1_545
O5 Rb1 O4 91.19(9) . 1_545
O1 Rb1 O4 137.95(9) . 1_545
F1 Rb1 O4 46.43(8) . 1_545
O8 Rb1 O9 66.75(10) 1_565 2_564
O5 Rb1 O9 88.70(11) . 2_564
O1 Rb1 O9 65.35(12) . 2_564
F1 Rb1 O9 74.45(12) . 2_564
O4 Rb1 O9 108.68(13) 1_545 2_564
O8 Rb1 O7 132.40(9) 1_565 3_545
O5 Rb1 O7 81.41(9) . 3_545
O1 Rb1 O7 122.27(9) . 3_545
F1 Rb1 O7 88.43(8) . 3_545
O4 Rb1 O7 46.14(9) 1_545 3_545
O9 Rb1 O7 152.18(12) 2_564 3_545
O8 Rb1 O10 82.74(10) 1_565 3_545
O5 Rb1 O10 116.26(11) . 3_545
O1 Rb1 O10 116.99(12) . 3_545
F1 Rb1 O10 103.97(11) . 3_545
O4 Rb1 O10 89.35(12) 1_545 3_545
O9 Rb1 O10 149.34(14) 2_564 3_545
O7 Rb1 O10 55.58(11) 3_545 3_545
O8 Rb1 B5 118.90(12) 1_565 .
O5 Rb1 B5 24.60(12) . .
O1 Rb1 B5 24.07(11) . .
F1 Rb1 B5 132.58(12) . .
O4 Rb1 B5 114.72(12) 1_545 .
O9 Rb1 B5 74.93(13) 2_564 .
O7 Rb1 B5 103.00(11) 3_545 .
O10 Rb1 B5 120.58(14) 3_545 .
O8 Rb1 B1 121.01(11) 1_565 2
O5 Rb1 B1 95.67(11) . 2
O1 Rb1 B1 143.09(11) . 2
F1 Rb1 B1 63.07(10) . 2
O4 Rb1 B1 24.56(10) 1_545 2
O9 Rb1 B1 132.76(14) 2_564 2
O7 Rb1 B1 25.38(10) 3_545 2
O10 Rb1 B1 65.71(13) 3_545 2
B5 Rb1 B1 120.02(13) . 2
O8 Rb1 B3 99.18(11) 1_565 .
O5 Rb1 B3 109.14(11) . .
O1 Rb1 B3 146.04(11) . .
F1 Rb1 B3 22.51(10) . .
O4 Rb1 B3 24.13(10) 1_545 .
O9 Rb1 B3 92.50(14) 2_564 .
O7 Rb1 B3 66.81(10) 3_545 .
O10 Rb1 B3 95.34(13) 3_545 .
B5 Rb1 B3 128.93(13) . .
B1 Rb1 B3 41.79(12) 2 .
O8 Rb1 B2 153.28(11) 1_565 3_535
O5 Rb1 B2 59.65(11) . 3_535
O1 Rb1 B2 103.06(10) . 3_535
F1 Rb1 B2 98.72(10) . 3_535
O4 Rb1 B2 52.33(10) 1_545 3_535
O9 Rb1 B2 138.96(12) 2_564 3_535
O7 Rb1 B2 21.79(9) 3_545 3_535
O10 Rb1 B2 71.67(11) 3_545 3_535
B5 Rb1 B2 81.92(12) . 3_535
B1 Rb1 B2 40.66(11) 2 3_535
B3 Rb1 B2 76.26(12) . 3_535
O1 B1 O4 112.4(4) . 2_564
O1 B1 O6 111.8(4) . 4_554
O4 B1 O6 109.1(4) 2_564 4_554
O1 B1 O7 110.3(4) . 4_554
O4 B1 O7 110.5(4) 2_564 4_554
O6 B1 O7 102.3(4) 4_554 4_554
O1 B1 U1 106.4(3) . 4_554
O4 B1 U1 141.0(3) 2_564 4_554
O6 B1 U1 49.63(19) 4_554 4_554
O7 B1 U1 57.4(2) 4_554 4_554
O1 B1 Rb1 164.8(3) . 2_554
O4 B1 Rb1 60.4(2) 2_564 2_554
O6 B1 Rb1 83.4(3) 4_554 2_554
O7 B1 Rb1 64.1(2) 4_554 2_554
U1 B1 Rb1 82.86(13) 4_554 2_554
O7 B2 O2 119.1(4) 1_565 .
O7 B2 O11 118.7(4) 1_565 1_565
O2 B2 O11 122.2(4) . 1_565
O7 B2 Rb1 59.2(3) 1_565 3_465
O2 B2 Rb1 109.2(3) . 3_465
O11 B2 Rb1 98.5(3) 1_565 3_465
F1 B3 O3 108.7(4) . .
F1 B3 O2 110.3(4) . 1_545
O3 B3 O2 114.3(4) . 1_545
F1 B3 O4 108.4(4) . 1_545
O3 B3 O4 113.4(4) . 1_545
O2 B3 O4 101.4(3) 1_545 1_545
F1 B3 Rb1 51.9(2) . .
O3 B3 Rb1 120.5(3) . .
O2 B3 Rb1 125.2(3) 1_545 .
O4 B3 Rb1 57.2(2) 1_545 .
O8 B4 O6 111.2(4) 4_455 .
O8 B4 O11 109.2(4) 4_455 1_565
O6 B4 O11 113.8(4) . 1_565
O8 B4 O3 110.3(4) 4_455 3_455
O6 B4 O3 108.7(4) . 3_455
O11 B4 O3 103.3(4) 1_565 3_455
O8 B4 U1 106.0(3) 4_455 3_455
O6 B4 U1 142.3(3) . 3_455
O11 B4 U1 57.2(2) 1_565 3_455
O3 B4 U1 50.07(19) 3_455 3_455
O8 B4 Rb1 36.99(19) 4_455 4_465
O6 B4 Rb1 135.3(3) . 4_465
O11 B4 Rb1 73.0(2) 1_565 4_465
O3 B4 Rb1 112.3(3) 3_455 4_465
U1 B4 Rb1 80.24(11) 3_455 4_465
O1 B5 O8 122.5(5) . .
O1 B5 O5 116.6(4) . .
O8 B5 O5 121.0(4) . .
O1 B5 Rb1 58.7(2) . .
O8 B5 Rb1 174.6(4) . .
O5 B5 Rb1 58.0(2) . .
O1 B5 Rb1 162.3(4) . 1_545
O8 B5 Rb1 41.7(2) . 1_545
O5 B5 Rb1 80.0(3) . 1_545
Rb1 B5 Rb1 137.96(18) . 1_545
B5 O1 B1 119.7(4) . .
B5 O1 Rb1 97.2(3) . .
B1 O1 Rb1 142.1(3) . .
B2 O2 B3 122.3(3) . 1_565
B2 O2 U1 138.9(3) . .
B3 O2 U1 98.5(2) 1_565 .
B3 O3 B4 122.3(4) . 3_545
B3 O3 U1 131.1(3) . .
B4 O3 U1 101.9(2) 3_545 .
B1 O4 B3 118.5(3) 2_565 1_565
B1 O4 U1 127.9(3) 2_565 .
B3 O4 U1 103.4(3) 1_565 .
B1 O4 Rb1 95.1(3) 2_565 1_565
B3 O4 Rb1 98.7(3) 1_565 1_565
U1 O4 Rb1 108.32(11) . 1_565
B5 O5 Rb1 97.4(3) . .
B4 O6 B1 107.2(3) . 4_455
B4 O6 U1 136.9(3) . .
B1 O6 U1 102.4(2) 4_455 .
B4 O6 Rb1 128.2(3) . 3_455
B1 O6 Rb1 72.8(2) 4_455 3_455
U1 O6 Rb1 90.11(9) . 3_455
B2 O7 B1 119.8(4) 1_545 4_455
B2 O7 U1 142.0(3) 1_545 .
B1 O7 U1 93.4(2) 4_455 .
B2 O7 Rb1 99.0(3) 1_545 3_455
B1 O7 Rb1 90.5(3) 4_455 3_455
U1 O7 Rb1 98.35(10) . 3_455
B5 O8 B4 116.4(4) . 4_554
B5 O8 Rb1 119.1(3) . 1_545
B4 O8 Rb1 124.5(3) 4_554 1_545
U1 O9 Rb1 134.3(3) . 2_565
U1 O10 Rb1 115.3(2) . 3_455
U1 O10 Rb1 106.8(2) . 1_565
Rb1 O10 Rb1 137.54(17) 3_455 1_565
B2 O11 B4 126.3(4) 1_545 1_545
B2 O11 U1 137.9(3) 1_545 3_445
B4 O11 U1 94.4(3) 1_545 3_445
B3 F1 Rb1 105.6(2) . .

loop_
_geom_bond_atom_site_label_1
_geom_bond_atom_site_label_2
_geom_bond_distance
_geom_bond_site_symmetry_2
U1 O9 1.769(5) .
U1 O10 1.762(5) .
U1 O6 2.394(3) .
U1 O3 2.427(3) .
U1 O4 2.432(3) .
U1 O2 2.552(3) .
U1 O7 2.591(3) .
U1 O11 2.610(3) 3
U1 B1 3.070(5) 4_455
U1 B4 3.096(6) 3_545
U1 Rb1 4.3537(7) 3_455
U1 Rb1 4.4573(6) 1_565
Rb1 O8 2.763(3) 1_565
Rb1 O5 2.835(4) .
Rb1 O1 2.856(3) .
Rb1 F1 2.930(3) .
Rb1 O4 3.048(3) 1_545
Rb1 O9 3.047(6) 2_564
Rb1 O7 3.142(4) 3_545
Rb1 O10 3.298(6) 3_545
Rb1 B5 3.316(6) .
Rb1 B1 3.493(6) 2
Rb1 B3 3.585(5) .
Rb1 B2 3.614(5) 3_535
B1 O1 1.453(6) .
B1 O4 1.457(6) 2_564
B1 O6 1.476(6) 4_554
B1 O7 1.497(6) 4_554
B1 U1 3.070(5) 4_554
B1 Rb1 3.493(6) 2_554
B2 O7 1.359(5) 1_565
B2 O2 1.366(6) .
B2 O11 1.369(6) 1_565
B2 Rb1 3.614(5) 3_465
B3 F1 1.425(6) .
B3 O3 1.447(6) .
B3 O2 1.471(6) 1_545
B3 O4 1.483(6) 1_545
B4 O8 1.460(6) 4_455
B4 O6 1.468(6) .
B4 O11 1.477(6) 1_565
B4 O3 1.486(7) 3_455
B4 U1 3.096(6) 3_455
B4 Rb1 3.785(6) 4_465
B5 O1 1.363(6) .
B5 O8 1.366(6) .
B5 O5 1.392(7) .
B5 Rb1 3.628(5) 1_545
O2 B3 1.471(6) 1_565
O3 B4 1.486(7) 3_545
O4 B1 1.457(6) 2_565
O4 B3 1.483(6) 1_565
O4 Rb1 3.048(3) 1_565
O6 B1 1.476(6) 4_455
O6 Rb1 3.632(3) 3_455
O7 B2 1.359(5) 1_545
O7 B1 1.497(6) 4_455
O7 Rb1 3.142(4) 3_455
O8 B4 1.460(6) 4_554
O8 Rb1 2.762(3) 1_545
O9 Rb1 3.047(6) 2_565
O10 Rb1 3.298(6) 3_455
O10 Rb1 3.616(6) 1_565
O11 B2 1.369(6) 1_545
O11 B4 1.477(6) 1_545
O11 U1 2.610(3) 3_445
